data_4341606
loop_
_publ_author_name
'Qian, Jinjie'
'Jiang, Feilong'
'Su, Kongzhao'
'Li, Qipeng'
'Yuan, Daqiang'
'Hong, Maochun'

_publ_section_title
;
 Self-Assembly of Polyhedral Indium-Organic Nanocages.
;
_journal_name_full 'Inorganic chemistry'
_journal_page_first 141113093006000
_journal_paper_doi 10.1021/ic501728z
_journal_year 2014
_chemical_formula_sum 'C18 H16 In N3 O8'
_chemical_formula_weight 517.16
_chemical_name_systematic
; 
 ? 
;
_space_group_IT_number 206
_symmetry_cell_setting cubic
_symmetry_space_group_name_Hall '-I 2b 2c 3'
_symmetry_space_group_name_H-M 'I a -3'
_atom_sites_solution_hydrogens geom
_atom_sites_solution_primary direct
_atom_sites_solution_secondary difmap
_audit_creation_method SHELXL-97
_cell_angle_alpha 90.00
_cell_angle_beta 90.00
_cell_angle_gamma 90.00
_cell_formula_units_Z 48
_cell_length_a 31.19400(10)
_cell_length_b 31.19400(10)
_cell_length_c 31.19400(10)
_cell_measurement_temperature 173(2)
_cell_volume 30353.81(17)
_computing_structure_refinement 'SHELXL-97 (Sheldrick, 1997)'
_computing_structure_solution 'SHELXS-97 (Sheldrick, 1990)'
_diffrn_ambient_temperature 173(2)
_diffrn_measured_fraction_theta_full 0.971
_diffrn_measured_fraction_theta_max 0.971
_diffrn_radiation_monochromator graphite
_diffrn_radiation_source 'fine-focus sealed tube'
_diffrn_radiation_type CuK\a
_diffrn_radiation_wavelength 1.54184
_diffrn_reflns_av_R_equivalents 0.0264
_diffrn_reflns_av_sigmaI/netI 0.0216
_diffrn_reflns_limit_h_max 26
_diffrn_reflns_limit_h_min -24
_diffrn_reflns_limit_k_max 34
_diffrn_reflns_limit_k_min -26
_diffrn_reflns_limit_l_max 37
_diffrn_reflns_limit_l_min -26
_diffrn_reflns_number 24902
_diffrn_reflns_theta_full 73.04
_diffrn_reflns_theta_max 73.04
_diffrn_reflns_theta_min 3.47
_exptl_absorpt_coefficient_mu 7.840
_exptl_absorpt_correction_T_max 0.6505
_exptl_absorpt_correction_T_min 0.4530
_exptl_absorpt_correction_type multi-scan
_exptl_crystal_density_diffrn 1.358
_exptl_crystal_density_method 'not measured'
_exptl_crystal_F_000 12384
_exptl_crystal_size_max 0.12
_exptl_crystal_size_mid 0.12
_exptl_crystal_size_min 0.06
_platon_squeeze_details
;
;
_refine_diff_density_max 0.791
_refine_diff_density_min -0.730
_refine_diff_density_rms 0.089
_refine_ls_extinction_method none
_refine_ls_goodness_of_fit_ref 1.097
_refine_ls_hydrogen_treatment mixed
_refine_ls_matrix_type full
_refine_ls_number_parameters 273
_refine_ls_number_reflns 4943
_refine_ls_number_restraints 0
_refine_ls_restrained_S_all 1.097
_refine_ls_R_factor_all 0.0604
_refine_ls_R_factor_gt 0.0502
_refine_ls_shift/su_max 0.002
_refine_ls_shift/su_mean 0.000
_refine_ls_structure_factor_coef Fsqd
_refine_ls_weighting_details 'calc w=1/[\s^2^(Fo^2^)+(0.0826P)^2^+102.2681P] where P=(Fo^2^+2Fc^2^)/3'
_refine_ls_weighting_scheme calc
_refine_ls_wR_factor_gt 0.1434
_refine_ls_wR_factor_ref 0.1516
_reflns_number_gt 4001
_reflns_number_total 4943
_reflns_threshold_expression >2sigma(I)
_cod_data_source_file ic501728z_si_002.cif
_cod_data_source_block InOF-10
_cod_original_sg_symbol_H-M Ia-3
_cod_database_code 4341606

loop_
_symmetry_equiv_pos_as_xyz
'x, y, z'
'z, x, y'
'y, z, x'
'-y, -z+1/2, x'
'z, -x, -y+1/2'
'-y+1/2, z, -x'
'-z, -x+1/2, y'
'-z+1/2, x, -y'
'y, -z, -x+1/2'
'-x, -y+1/2, z'
'x, -y, -z+1/2'
'-x+1/2, y, -z'
'x+1/2, y+1/2, z+1/2'
'z+1/2, x+1/2, y+1/2'
'y+1/2, z+1/2, x+1/2'
'-y+1/2, -z+1, x+1/2'
'z+1/2, -x+1/2, -y+1'
'-y+1, z+1/2, -x+1/2'
'-z+1/2, -x+1, y+1/2'
'-z+1, x+1/2, -y+1/2'
'y+1/2, -z+1/2, -x+1'
'-x+1/2, -y+1, z+1/2'
'x+1/2, -y+1/2, -z+1'
'-x+1, y+1/2, -z+1/2'
'-x, -y, -z'
'-z, -x, -y'
'-y, -z, -x'
'y, z-1/2, -x'
'-z, x, y-1/2'
'y-1/2, -z, x'
'z, x-1/2, -y'
'z-1/2, -x, y'
'-y, z, x-1/2'
'x, y-1/2, -z'
'-x, y, z-1/2'
'x-1/2, -y, z'
'-x+1/2, -y+1/2, -z+1/2'
'-z+1/2, -x+1/2, -y+1/2'
'-y+1/2, -z+1/2, -x+1/2'
'y+1/2, z, -x+1/2'
'-z+1/2, x+1/2, y'
'y, -z+1/2, x+1/2'
'z+1/2, x, -y+1/2'
'z, -x+1/2, y+1/2'
'-y+1/2, z+1/2, x'
'x+1/2, y, -z+1/2'
'-x+1/2, y+1/2, z'
'x, -y+1/2, z+1/2'

loop_
_atom_site_label
_atom_site_type_symbol
_atom_site_fract_x
_atom_site_fract_y
_atom_site_fract_z
_atom_site_U_iso_or_equiv
_atom_site_adp_type
_atom_site_occupancy
_atom_site_symmetry_multiplicity
_atom_site_calc_flag
_atom_site_refinement_flags
In1 In 0.124122(10) 0.877604(10) 0.187569(11) 0.04018(15) Uani 1 1 d .
O6 O 0.11118(12) 0.92652(11) 0.13835(13) 0.0521(9) Uani 1 1 d .
N2 N 0.18533(12) 0.88531(11) 0.14577(14) 0.0414(9) Uani 1 1 d .
O1 O 0.06032(11) 0.90537(12) 0.19754(12) 0.0533(9) Uani 1 1 d .
N1 N 0.08971(12) 0.84168(13) 0.24456(13) 0.0439(9) Uani 1 1 d .
C5 C 0.10366(15) 0.80733(16) 0.26715(16) 0.0455(11) Uani 1 1 d .
H5 H 0.1309 0.7956 0.2603 0.055 Uiso 1 1 calc R
C1 C 0.05185(18) 0.8584(2) 0.25579(18) 0.0605(15) Uani 1 1 d .
C12 C 0.22248(15) 0.86423(14) 0.14930(17) 0.0435(11) Uani 1 1 d .
H12 H 0.2251 0.8428 0.1708 0.052 Uiso 1 1 calc R
C8 C 0.18148(16) 0.91496(15) 0.11461(19) 0.0494(12) Uani 1 1 d .
C9 C 0.21449(18) 0.92489(18) 0.0880(2) 0.0687(18) Uani 1 1 d .
H9 H 0.2110 0.9462 0.0665 0.082 Uiso 1 1 calc R
C6 C 0.03716(19) 0.8962(2) 0.2285(2) 0.0629(15) Uani 1 1 d .
C11 C 0.25684(16) 0.87206(14) 0.12339(18) 0.0473(12) Uani 1 1 d .
O5 O 0.13384(14) 0.96384(15) 0.08259(18) 0.0867(16) Uani 1 1 d .
C7 C 0.09743(18) 0.75116(18) 0.32381(17) 0.0536(13) Uani 1 1 d .
C14 C 0.29745(17) 0.84736(18) 0.1273(2) 0.0550(14) Uani 1 1 d .
C4 C 0.08019(18) 0.78869(18) 0.29952(16) 0.0526(13) Uani 1 1 d .
O2 O 0.00409(16) 0.91445(18) 0.23860(18) 0.1035(19) Uani 1 1 d .
C13 C 0.13833(18) 0.93717(15) 0.1113(2) 0.0542(14) Uani 1 1 d .
C2 C 0.0271(2) 0.8418(2) 0.2876(2) 0.082(2) Uani 1 1 d .
H2 H 0.0007 0.8551 0.2948 0.098 Uiso 1 1 calc R
C10 C 0.25327(18) 0.90375(19) 0.0924(2) 0.0672(17) Uani 1 1 d .
H10 H 0.2769 0.9108 0.0746 0.081 Uiso 1 1 calc R
C3 C 0.0403(2) 0.8054(2) 0.3094(2) 0.0746(19) Uani 1 1 d .
H3 H 0.0226 0.7924 0.3305 0.090 Uiso 1 1 calc R
O3 O 0.13520(12) 0.73993(12) 0.31710(11) 0.0538(9) Uani 1 1 d .
O7 O 0.30016(11) 0.81852(12) 0.15447(13) 0.0571(10) Uani 1 1 d .
O8 O 0.32861(12) 0.85626(12) 0.10177(14) 0.0600(10) Uani 1 1 d .
O4 O 0.07379(13) 0.73239(13) 0.35096(12) 0.0615(10) Uani 1 1 d .
N3 N 0.0253(2) 0.9766(2) 0.1516(2) 0.097(2) Uani 1 1 d .
C16 C -0.0220(4) 0.9669(4) 0.1492(4) 0.146(5) Uani 1 1 d .
H16A H -0.0382 0.9914 0.1373 0.176 Uiso 1 1 calc R
H16B H -0.0337 0.9597 0.1778 0.176 Uiso 1 1 calc R
C15 C -0.0240(6) 0.9272(5) 0.1183(5) 0.222(9) Uani 1 1 d .
H15A H -0.0037 0.9313 0.0947 0.333 Uiso 1 1 calc R
H15B H -0.0531 0.9243 0.1068 0.333 Uiso 1 1 calc R
H15C H -0.0164 0.9012 0.1342 0.333 Uiso 1 1 calc R
C18 C 0.0764(3) 1.0195(3) 0.1911(4) 0.128(4) Uani 1 1 d .
H18A H 0.0900 0.9932 0.2017 0.191 Uiso 1 1 calc R
H18B H 0.0802 1.0425 0.2122 0.191 Uiso 1 1 calc R
H18C H 0.0898 1.0279 0.1639 0.191 Uiso 1 1 calc R
C17 C 0.0328(3) 1.0123(3) 0.1847(3) 0.113(3) Uani 1 1 d .
H17A H 0.0190 1.0391 0.1747 0.136 Uiso 1 1 calc R
H17B H 0.0193 1.0041 0.2123 0.136 Uiso 1 1 calc R

loop_
_atom_site_aniso_label
_atom_site_aniso_U_11
_atom_site_aniso_U_22
_atom_site_aniso_U_33
_atom_site_aniso_U_23
_atom_site_aniso_U_13
_atom_site_aniso_U_12
In1 0.0398(2) 0.0351(2) 0.0457(2) -0.00125(12) -0.00851(13) 0.01386(12)
O6 0.049(2) 0.0399(18) 0.067(2) 0.0092(17) -0.0105(18) 0.0135(16)
N2 0.041(2) 0.0282(18) 0.055(2) -0.0028(16) -0.0114(18) 0.0060(15)
O1 0.0428(19) 0.056(2) 0.061(2) 0.0060(17) -0.0055(17) 0.0236(16)
N1 0.040(2) 0.047(2) 0.045(2) -0.0020(17) -0.0049(17) 0.0171(17)
C5 0.037(2) 0.050(3) 0.050(3) -0.001(2) -0.005(2) 0.018(2)
C1 0.057(3) 0.072(4) 0.052(3) 0.002(3) -0.001(3) 0.040(3)
C12 0.041(2) 0.032(2) 0.057(3) -0.003(2) -0.013(2) 0.0049(19)
C8 0.041(3) 0.029(2) 0.078(4) 0.009(2) -0.014(2) -0.0019(19)
C9 0.046(3) 0.050(3) 0.110(5) 0.035(3) -0.001(3) 0.000(2)
C6 0.053(3) 0.069(4) 0.066(4) 0.004(3) 0.000(3) 0.031(3)
C11 0.039(3) 0.034(2) 0.069(3) -0.001(2) -0.013(2) -0.0022(19)
O5 0.056(2) 0.074(3) 0.130(4) 0.064(3) -0.005(3) 0.006(2)
C7 0.054(3) 0.058(3) 0.049(3) 0.001(2) -0.001(2) 0.018(3)
C14 0.043(3) 0.046(3) 0.076(4) -0.011(3) -0.015(3) 0.005(2)
C4 0.059(3) 0.057(3) 0.042(3) 0.008(2) 0.002(2) 0.022(3)
O2 0.084(3) 0.113(4) 0.113(4) 0.040(3) 0.026(3) 0.072(3)
C13 0.048(3) 0.030(2) 0.085(4) 0.010(2) -0.023(3) 0.006(2)
C2 0.077(4) 0.096(5) 0.072(4) 0.023(4) 0.029(3) 0.049(4)
C10 0.039(3) 0.056(3) 0.107(5) 0.024(3) 0.002(3) -0.007(2)
C3 0.066(4) 0.095(5) 0.063(4) 0.017(3) 0.021(3) 0.036(4)
O3 0.053(2) 0.055(2) 0.054(2) 0.0064(17) -0.0032(16) 0.0175(17)
O7 0.047(2) 0.051(2) 0.074(3) -0.0089(19) -0.0138(18) 0.0165(16)
O8 0.0409(19) 0.057(2) 0.082(3) -0.006(2) -0.0021(19) 0.0049(17)
O4 0.066(2) 0.065(2) 0.054(2) 0.0140(18) 0.0136(19) 0.0150(19)
N3 0.089(4) 0.083(4) 0.118(5) -0.019(4) -0.055(4) 0.047(3)
C16 0.130(9) 0.134(9) 0.175(11) 0.019(8) -0.075(9) 0.006(7)
C15 0.27(2) 0.165(13) 0.229(17) -0.033(12) -0.174(15) -0.004(13)
C18 0.085(6) 0.093(6) 0.205(12) -0.033(7) -0.038(7) 0.021(5)
C17 0.137(8) 0.083(6) 0.118(7) -0.019(5) -0.032(6) 0.051(5)

loop_
_atom_type_symbol
_atom_type_description
_atom_type_scat_dispersion_real
_atom_type_scat_dispersion_imag
_atom_type_scat_source
C C 0.0181 0.0091 'International Tables Vol C Tables 4.2.6.8 and 6.1.1.4'
H H 0.0000 0.0000 'International Tables Vol C Tables 4.2.6.8 and 6.1.1.4'
N N 0.0311 0.0180 'International Tables Vol C Tables 4.2.6.8 and 6.1.1.4'
O O 0.0492 0.0322 'International Tables Vol C Tables 4.2.6.8 and 6.1.1.4'
In In 0.0822 5.0449 'International Tables Vol C Tables 4.2.6.8 and 6.1.1.4'

loop_
_geom_angle_atom_site_label_1
_geom_angle_atom_site_label_2
_geom_angle_atom_site_label_3
_geom_angle
_geom_angle_site_symmetry_1
_geom_angle_site_symmetry_3
O8 In1 O1 94.37(15) 31_566 .
O8 In1 O6 89.42(15) 31_566 .
O1 In1 O6 70.05(14) . .
O8 In1 O4 177.96(15) 31_566 19_554
O1 In1 O4 87.61(14) . 19_554
O6 In1 O4 91.73(15) . 19_554
O8 In1 N2 89.04(15) 31_566 .
O1 In1 N2 141.65(14) . .
O6 In1 N2 71.81(14) . .
O4 In1 N2 89.71(14) 19_554 .
O8 In1 N1 89.66(14) 31_566 .
O1 In1 N1 70.60(13) . .
O6 In1 N1 140.44(13) . .
O4 In1 N1 90.53(15) 19_554 .
N2 In1 N1 147.71(13) . .
O8 In1 O3 122.57(14) 31_566 19_554
O1 In1 O3 129.74(13) . 19_554
O6 In1 O3 134.76(13) . 19_554
O4 In1 O3 55.54(13) 19_554 19_554
N2 In1 O3 77.26(13) . 19_554
N1 In1 O3 76.37(13) . 19_554
O8 In1 C7 150.18(17) 31_566 19_554
O1 In1 C7 109.29(15) . 19_554
O6 In1 C7 115.20(16) . 19_554
O4 In1 C7 27.95(15) 19_554 19_554
N2 In1 C7 83.53(15) . 19_554
N1 In1 C7 81.72(16) . 19_554
O3 In1 C7 27.62(14) 19_554 19_554
C13 O6 In1 122.3(3) . .
C12 N2 C8 118.3(5) . .
C12 N2 In1 127.9(3) . .
C8 N2 In1 113.7(3) . .
C6 O1 In1 123.3(3) . .
C1 N1 C5 117.1(5) . .
C1 N1 In1 114.5(3) . .
C5 N1 In1 128.4(3) . .
N1 C5 C4 123.0(4) . .
N1 C5 H5 118.5 . .
C4 C5 H5 118.5 . .
N1 C1 C2 123.0(5) . .
N1 C1 C6 114.9(5) . .
C2 C1 C6 122.0(5) . .
N2 C12 C11 123.0(5) . .
N2 C12 H12 118.5 . .
C11 C12 H12 118.5 . .
N2 C8 C9 122.0(5) . .
N2 C8 C13 116.2(5) . .
C9 C8 C13 121.9(5) . .
C8 C9 C10 119.6(5) . .
C8 C9 H9 120.2 . .
C10 C9 H9 120.2 . .
O2 C6 O1 125.9(6) . .
O2 C6 C1 118.2(6) . .
O1 C6 C1 115.9(5) . .
C12 C11 C10 118.5(5) . .
C12 C11 C14 121.8(5) . .
C10 C11 C14 119.7(5) . .
O3 C7 O4 122.2(5) . .
O3 C7 C4 118.3(5) . .
O4 C7 C4 119.5(5) . .
O3 C7 In1 67.6(3) . 18
O4 C7 In1 54.7(3) . 18
C4 C7 In1 172.7(4) . 18
O7 C14 O8 121.9(5) . .
O7 C14 C11 119.4(5) . .
O8 C14 C11 118.7(5) . .
C5 C4 C3 118.9(5) . .
C5 C4 C7 120.8(5) . .
C3 C4 C7 120.3(5) . .
O5 C13 O6 126.8(5) . .
O5 C13 C8 117.3(6) . .
O6 C13 C8 116.0(4) . .
C1 C2 C3 120.1(5) . .
C1 C2 H2 119.9 . .
C3 C2 H2 119.9 . .
C9 C10 C11 118.6(5) . .
C9 C10 H10 120.7 . .
C11 C10 H10 120.7 . .
C2 C3 C4 117.7(6) . .
C2 C3 H3 121.1 . .
C4 C3 H3 121.1 . .
C7 O3 In1 84.8(3) . 18
C14 O8 In1 101.4(3) . 30_565
C7 O4 In1 97.4(3) . 18
C16 N3 C17 109.1(8) . .
N3 C16 C15 103.2(11) . .
N3 C16 H16A 111.1 . .
C15 C16 H16A 111.1 . .
N3 C16 H16B 111.1 . .
C15 C16 H16B 111.1 . .
H16A C16 H16B 109.1 . .
C16 C15 H15A 109.5 . .
C16 C15 H15B 109.5 . .
H15A C15 H15B 109.5 . .
C16 C15 H15C 109.5 . .
H15A C15 H15C 109.5 . .
H15B C15 H15C 109.5 . .
C17 C18 H18A 109.5 . .
C17 C18 H18B 109.5 . .
H18A C18 H18B 109.5 . .
C17 C18 H18C 109.5 . .
H18A C18 H18C 109.5 . .
H18B C18 H18C 109.5 . .
C18 C17 N3 111.3(8) . .
C18 C17 H17A 109.4 . .
N3 C17 H17A 109.4 . .
C18 C17 H17B 109.4 . .
N3 C17 H17B 109.4 . .
H17A C17 H17B 108.0 . .

loop_
_geom_bond_atom_site_label_1
_geom_bond_atom_site_label_2
_geom_bond_distance
_geom_bond_site_symmetry_2
In1 O8 2.166(4) 31_566
In1 O1 2.193(3) .
In1 O6 2.202(3) .
In1 O4 2.204(4) 19_554
In1 N2 2.325(4) .
In1 N1 2.360(4) .
In1 O3 2.488(4) 19_554
In1 C7 2.679(5) 19_554
O6 C13 1.240(7) .
N2 C12 1.337(6) .
N2 C8 1.347(6) .
O1 C6 1.240(7) .
N1 C1 1.337(6) .
N1 C5 1.354(6) .
C5 C4 1.376(7) .
C5 H5 0.9500 .
C1 C2 1.359(9) .
C1 C6 1.526(8) .
C12 C11 1.365(8) .
C12 H12 0.9500 .
C8 C9 1.358(8) .
C8 C13 1.517(7) .
C9 C10 1.384(8) .
C9 H9 0.9500 .
C6 O2 1.219(7) .
C11 C10 1.386(8) .
C11 C14 1.488(7) .
O5 C13 1.231(7) .
C7 O3 1.247(6) .
C7 O4 1.266(7) .
C7 C4 1.495(7) .
C7 In1 2.679(5) 18
C14 O7 1.238(7) .
C14 O8 1.288(7) .
C4 C3 1.384(8) .
C2 C3 1.386(8) .
C2 H2 0.9500 .
C10 H10 0.9500 .
C3 H3 0.9500 .
O3 In1 2.488(4) 18
O8 In1 2.166(4) 30_565
O4 In1 2.204(4) 18
N3 C16 1.508(12) .
N3 C17 1.538(10) .
C16 C15 1.569(17) .
C16 H16A 0.9900 .
C16 H16B 0.9900 .
C15 H15A 0.9800 .
C15 H15B 0.9800 .
C15 H15C 0.9800 .
C18 C17 1.394(12) .
C18 H18A 0.9800 .
C18 H18B 0.9800 .
C18 H18C 0.9800 .
C17 H17A 0.9900 .
C17 H17B 0.9900 .

loop_
_platon_squeeze_void_nr
_platon_squeeze_void_average_x
_platon_squeeze_void_average_y
_platon_squeeze_void_average_z
_platon_squeeze_void_volume
_platon_squeeze_void_count_electrons
_platon_squeeze_void_content
1 -0.004 -0.004 -0.004 952 267 ' '
2 0.481 0.019 -0.019 952 267 ' '
3 0.321 0.000 0.250 214 61 ' '
4 0.821 0.000 0.250 213 61 ' '
5 0.059 -0.059 0.441 952 267 ' '
6 0.556 0.056 0.444 952 267 ' '
7 0.179 0.000 0.750 213 61 ' '
8 0.679 0.000 0.750 213 61 ' '
9 0.750 0.179 0.000 213 61 ' '
10 0.250 0.179 0.500 214 61 ' '
11 0.500 0.250 0.179 213 61 ' '
12 1.000 0.250 0.321 213 61 ' '
13 0.500 0.250 0.679 213 61 ' '
14 0.000 0.250 0.821 213 61 ' '
15 0.250 0.321 0.000 213 62 ' '
16 0.750 0.321 0.500 213 61 ' '
17 0.179 0.500 0.250 213 61 ' '
18 0.679 0.500 0.250 213 61 ' '
19 0.821 0.500 0.750 213 61 ' '
20 0.321 0.500 0.750 213 61 ' '
21 0.750 0.679 0.000 214 61 ' '
22 0.250 0.679 0.500 213 61 ' '
23 0.000 0.750 0.179 213 61 ' '
24 0.500 0.750 0.321 213 61 ' '
25 1.000 0.750 0.679 213 61 ' '
26 0.500 0.750 0.821 213 61 ' '
27 0.250 0.821 0.000 213 61 ' '
28 0.750 0.821 0.500 213 62 ' '
